data_2011215
loop_
_publ_author_name
'Corbier, Catherine'
'Didierjean, Claude'
'Th\'evenet, Laurent'
'Vanderesse, Regis'
'Marraud, Michel'

_publ_section_title
;
 Piv-Pro\y[CH~2~--NH--O]Gly--NH^<i>i^</i>Pr
;
_journal_issue 8
_journal_name_full 'Acta Crystallographica Section C'
_journal_page_first 995
_journal_page_last 996
_journal_paper_doi 10.1107/S0108270100006478
_journal_volume 56
_journal_year 2000
_chemical_formula_sum 'C15 H29 N3 O3'
_chemical_formula_weight 299.41
_chemical_name_common Piv-Pro\y[CH2-NH-O]Gly-NH^i^Pr
_chemical_name_systematic
;
 (S)-N-(tert-butylcarbonyl)-2-[[O-(N-isopropylacetamidyl)]
-hydroxylaminomethylene]-pyrrolidine
;
_space_group_IT_number 19
_symmetry_cell_setting orthorhombic
_symmetry_space_group_name_Hall 'P 2ac 2ab'
_symmetry_space_group_name_H-M 'P 21 21 21'
_audit_creation_method SHELXL-97
_cell_angle_alpha 90.00
_cell_angle_beta 90.00
_cell_angle_gamma 90.00
_cell_formula_units_Z 4
_cell_length_a 5.3860(5)
_cell_length_b 11.470(2)
_cell_length_c 27.539(3)
_cell_measurement_reflns_used 25
_cell_measurement_temperature 293(2)
_cell_measurement_theta_max 26.2
_cell_measurement_theta_min 9.7
_cell_volume 1701.3(4)
_computing_cell_refinement 'CAD-4 Software'
_computing_data_collection 'CAD-4 Software (Enraf-Nonius, 1989)'
_computing_data_reduction 'maXus (Mackay et al., 1999)'
_computing_molecular_graphics maXus
_computing_structure_refinement 'SHELXL97 (Sheldrick, 1997)'
_computing_structure_solution 'SIR92 (Altomare et al., 1994)'
_diffrn_ambient_temperature 293(2)
_diffrn_measured_fraction_theta_full .985
_diffrn_measured_fraction_theta_max .985
_diffrn_measurement_device_type 'Nonius Mach3 diffractometer'
_diffrn_measurement_method '\w/2\q scans'
_diffrn_radiation_monochromator graphite
_diffrn_radiation_source 'Nonius FR591 rotating Cu anode'
_diffrn_radiation_type CuK\a
_diffrn_radiation_wavelength 1.54060
_diffrn_reflns_av_R_equivalents .0000
_diffrn_reflns_av_sigmaI/netI .0132
_diffrn_reflns_limit_h_max 6
_diffrn_reflns_limit_h_min 0
_diffrn_reflns_limit_k_max 13
_diffrn_reflns_limit_k_min 0
_diffrn_reflns_limit_l_max 33
_diffrn_reflns_limit_l_min 0
_diffrn_reflns_number 1877
_diffrn_reflns_theta_full 69.69
_diffrn_reflns_theta_max 69.69
_diffrn_reflns_theta_min 3.21
_diffrn_standards_decay_% 3.7
_diffrn_standards_interval_time 60
_diffrn_standards_number 2
_exptl_absorpt_coefficient_mu .658
_exptl_absorpt_correction_type none
_exptl_crystal_colour colorless
_exptl_crystal_density_diffrn 1.169
_exptl_crystal_density_meas ?
_exptl_crystal_density_method 'not measured'
_exptl_crystal_description prismatic
_exptl_crystal_F_000 656
_exptl_crystal_size_max .6
_exptl_crystal_size_mid .1
_exptl_crystal_size_min .1
_refine_diff_density_max .276
_refine_diff_density_min -.331
_refine_ls_extinction_coef .0125(16)
_refine_ls_extinction_method 'SHELXL97 (Sheldrick, 1997)'
_refine_ls_goodness_of_fit_ref 1.063
_refine_ls_hydrogen_treatment mixed
_refine_ls_matrix_type full
_refine_ls_number_parameters 197
_refine_ls_number_reflns 1877
_refine_ls_number_restraints 2
_refine_ls_restrained_S_all 1.063
_refine_ls_R_factor_all .0590
_refine_ls_R_factor_gt .0541
_refine_ls_shift/su_max .019
_refine_ls_shift/su_mean .001
_refine_ls_structure_factor_coef Fsqd
_refine_ls_weighting_details 'calc w = 1/[\s^2^(Fo^2^)+(0.1120P)^2^+0.3040P] where P=(Fo^2^+2Fc^2^)/3'
_refine_ls_weighting_scheme calc
_refine_ls_wR_factor_ref .1573
_reflns_number_gt 1702
_reflns_number_total 1877
_reflns_threshold_expression I>2\s(I)
_cod_data_source_file gs1085.cif
_cod_data_source_block I
_cod_depositor_comments
;
The following automatic conversions were performed:

'_exptl_crystal_density_meas' value 'not measured' was changed to '?'
- the value is perceived as not measured.

Automatic conversion script
Id: cif_fix_values 3008 2015-01-20 13:52:24Z robertas 
;
_cod_original_sg_symbol_H-M P212121
_cod_database_code 2011215
_cod_database_fobs_code 2011215

loop_
_symmetry_equiv_pos_as_xyz
'x, y, z'
'-x+1/2, -y, z+1/2'
'x+1/2, -y+1/2, -z'
'-x, y+1/2, -z+1/2'

loop_
_atom_site_label
_atom_site_fract_x
_atom_site_fract_y
_atom_site_fract_z
_atom_site_U_iso_or_equiv
_atom_site_adp_type
_atom_site_calc_flag
_atom_site_refinement_flags
_atom_site_occupancy
_atom_site_disorder_assembly
_atom_site_disorder_group
_atom_site_type_symbol
O2 .3926(4) .23774(17) .07053(7) .0442(5) Uani d . 1 . . O
O3 .9164(4) .4192(2) .04322(9) .0580(6) Uani d . 1 . . O
O1 .2749(5) .25799(18) .25725(7) .0562(6) Uani d . 1 . . O
N1 .2908(4) .08643(17) .21961(8) .0383(5) Uani d . 1 . . N
N3 .5056(5) .4479(2) .02998(10) .0468(6) Uani d D 1 . . N
H3 .328(3) .416(3) .0294(14) .061 Uiso d D 1 . . H
N2 .3164(5) .29575(19) .11501(8) .0453(6) Uani d D 1 . . N
H2 .178(5) .348(3) .1018(12) .059 Uiso d D 1 . . H
C12 .7006(5) .3856(2) .04434(10) .0431(6) Uani d . 1 . . C
C6 .4081(5) .1432(2) .17694(10) .0397(6) Uani d . 1 . . C
H6 .5377 .1974 .1876 .052 Uiso calc R 1 . . H
C5 .2316(5) .1526(2) .25858(9) .0389(6) Uani d . 1 . . C
C10 .2102(6) .2081(2) .14761(10) .0431(6) Uani d . 1 . . C
H10A .1162 .1523 .1286 .056 Uiso calc R 1 . . H
H10B .0961 .2461 .1698 .056 Uiso calc R 1 . . H
C13 .5235(6) .5661(3) .01026(12) .0530(8) Uani d . 1 . . C
H13 .6978 .5904 .0090 .069 Uiso calc R 1 . . H
C1 .1008(5) .1012(3) .30359(11) .0475(7) Uani d . 1 . . C
C9 .2741(7) -.0412(2) .21346(11) .0506(7) Uani d . 1 . . C
H9A .1070 -.0689 .2198 .066 Uiso calc R 1 . . H
H9B .3889 -.0813 .2349 .066 Uiso calc R 1 . . H
C11 .6451(6) .2631(3) .06192(13) .0534(8) Uani d . 1 . . C
H11A .7075 .2083 .0380 .069 Uiso calc R 1 . . H
H11B .7366 .2499 .0918 .069 Uiso calc R 1 . . H
C7 .5233(7) .0403(3) .15064(12) .0575(8) Uani d . 1 . . C
H7A .5368 .0556 .1161 .075 Uiso calc R 1 . . H
H7B .6870 .0229 .1634 .075 Uiso calc R 1 . . H
C4 .1954(8) -.0178(3) .32134(14) .0700(10) Uani d . 1 . . C
H4A .3667 -.0113 .3305 .091 Uiso calc R 1 . . H
H4B .1792 -.0741 .2957 .091 Uiso calc R 1 . . H
H4C .0992 -.0424 .3488 .091 Uiso calc R 1 . . H
C8 .3446(8) -.0588(3) .16046(13) .0613(9) Uani d . 1 . . C
H8A .4242 -.1338 .1556 .080 Uiso calc R 1 . . H
H8B .1999 -.0537 .1396 .080 Uiso calc R 1 . . H
C3 .1355(9) .1880(4) .34519(13) .0760(12) Uani d . 1 . . C
H3A .3088 .1944 .3529 .099 Uiso calc R 1 . . H
H3B .0463 .1613 .3732 .099 Uiso calc R 1 . . H
H3C .0731 .2629 .3356 .099 Uiso calc R 1 . . H
C14 .3775(11) .6485(3) .04224(18) .0863(13) Uani d . 1 . . C
H14A .4540 .6527 .0737 .112 Uiso calc R 1 . . H
H14B .2104 .6204 .0456 .112 Uiso calc R 1 . . H
H14C .3753 .7246 .0278 .112 Uiso calc R 1 . . H
C2 -.1714(6) .0938(6) .29024(17) .0955(18) Uani d . 1 . . C
H2A -.1928 .0384 .2644 .124 Uiso calc R 1 . . H
H2B -.2286 .1689 .2798 .124 Uiso calc R 1 . . H
H2C -.2653 .0692 .3180 .124 Uiso calc R 1 . . H
C15 .416(2) .5665(4) -.03952(14) .132(3) Uani d . 1 . . C
H15A .5136 .5174 -.0603 .171 Uiso calc R 1 . . H
H15B .4160 .6446 -.0520 .171 Uiso calc R 1 . . H
H15C .2486 .5378 -.0383 .171 Uiso calc R 1 . . H

loop_
_atom_site_aniso_label
_atom_site_aniso_U_11
_atom_site_aniso_U_22
_atom_site_aniso_U_33
_atom_site_aniso_U_12
_atom_site_aniso_U_13
_atom_site_aniso_U_23
O2 .0472(11) .0398(9) .0454(10) -.0002(9) .0024(9) .0028(8)
O3 .0357(10) .0630(13) .0752(14) -.0026(11) .0017(10) .0116(12)
O1 .0694(15) .0398(10) .0594(11) -.0068(12) .0066(11) -.0005(8)
N1 .0369(11) .0300(9) .0482(11) -.0010(10) .0008(10) .0092(8)
N3 .0353(12) .0434(12) .0618(14) -.0006(11) .0025(11) .0166(11)
N2 .0566(14) .0330(10) .0465(12) .0043(12) .0063(11) .0051(9)
C12 .0388(13) .0448(14) .0458(13) .0017(13) .0065(12) .0052(11)
C6 .0325(12) .0371(12) .0494(14) .0023(12) .0012(11) .0086(11)
C5 .0298(12) .0390(13) .0479(13) -.0029(12) -.0021(11) .0077(10)
C10 .0400(13) .0396(13) .0496(14) .0069(13) .0042(12) .0109(11)
C13 .0462(15) .0431(15) .0696(18) -.0064(15) .0037(14) .0191(13)
C1 .0316(13) .0607(17) .0501(14) -.0036(14) .0017(11) .0094(13)
C9 .0568(18) .0307(12) .0643(16) -.0012(13) -.0017(15) .0071(11)
C11 .0420(15) .0473(16) .0711(18) .0086(14) .0122(14) .0144(14)
C7 .0558(18) .0535(17) .0630(17) .0232(16) .0121(15) .0089(14)
C4 .068(2) .070(2) .072(2) -.009(2) .0076(19) .0344(18)
C8 .077(2) .0377(14) .0690(18) .0118(16) .0012(19) -.0010(13)
C3 .085(3) .090(3) .0534(17) -.006(3) .0084(19) .0026(17)
C14 .105(4) .0549(19) .099(3) .008(3) -.004(3) -.005(2)
C2 .0302(16) .177(6) .080(2) -.011(3) .0022(16) .015(3)
C15 .267(9) .074(2) .054(2) -.014(5) -.008(4) .0246(19)

loop_
_atom_type_symbol
_atom_type_description
_atom_type_scat_dispersion_real
_atom_type_scat_dispersion_imag
_atom_type_scat_source
C C .0181 .0091 'International Tables Vol C Tables 4.2.6.8 and 6.1.1.4'
H H .0000 .0000 'International Tables Vol C Tables 4.2.6.8 and 6.1.1.4'
O O .0492 .0322 'International Tables Vol C Tables 4.2.6.8 and 6.1.1.4'
N N .0311 .0180 'International Tables Vol C Tables 4.2.6.8 and 6.1.1.4'

loop_
_geom_angle_atom_site_label_1
_geom_angle_atom_site_label_2
_geom_angle_atom_site_label_3
_geom_angle
C11 O2 N2 108.6(2)
C5 N1 C9 129.3(2)
C5 N1 C6 118.8(2)
C9 N1 C6 111.7(2)
C12 N3 C13 123.7(3)
O2 N2 C10 108.2(2)
O3 C12 N3 124.9(3)
O3 C12 C11 119.1(3)
N3 C12 C11 115.9(3)
N1 C6 C7 102.2(2)
N1 C6 C10 109.6(2)
C7 C6 C10 114.3(3)
O1 C5 N1 118.9(2)
O1 C5 C1 119.1(3)
N1 C5 C1 122.0(2)
N2 C10 C6 112.7(2)
N3 C13 C15 108.6(3)
N3 C13 C14 109.2(3)
C15 C13 C14 109.4(4)
C2 C1 C3 109.7(4)
C2 C1 C4 110.4(4)
C3 C1 C4 107.4(3)
C2 C1 C5 105.6(3)
C3 C1 C5 107.3(3)
C4 C1 C5 116.3(3)
N1 C9 C8 103.1(2)
O2 C11 C12 115.7(2)
C8 C7 C6 103.8(2)
C7 C8 C9 103.3(3)

loop_
_geom_bond_atom_site_label_1
_geom_bond_atom_site_label_2
_geom_bond_site_symmetry_2
_geom_bond_distance
_geom_bond_publ_flag
O2 C11 . 1.411(4) ?
O2 N2 . 1.453(3) ?
O3 C12 . 1.225(4) ?
O1 C5 . 1.232(4) ?
N1 C5 . 1.353(4) ?
N1 C9 . 1.477(3) ?
N1 C6 . 1.485(3) ?
N3 C12 . 1.330(4) ?
N3 C13 . 1.464(4) ?
N2 C10 . 1.464(3) ?
C12 C11 . 1.516(4) ?
C6 C7 . 1.518(4) ?
C6 C10 . 1.531(4) ?
C5 C1 . 1.543(4) ?
C13 C15 . 1.489(6) ?
C13 C14 . 1.513(6) ?
C1 C2 . 1.514(4) ?
C1 C3 . 1.530(5) ?
C1 C4 . 1.536(5) ?
C9 C8 . 1.522(5) ?
C7 C8 . 1.514(5) ?

loop_
_geom_hbond_atom_site_label_D
_geom_hbond_atom_site_label_H
_geom_hbond_atom_site_label_A
_geom_hbond_site_symmetry_A
_geom_hbond_distance_DH
_geom_hbond_distance_HA
_geom_hbond_distance_DA
_geom_hbond_angle_DHA
N3 H3 O2 . 1.022(10) 2.37(4) 2.725(3) 99(2)
N3 H3 O3 1_455 1.022(10) 2.250(18) 3.211(3) 156(3)
N2 H2 O3 1_455 1.022(10) 2.293(18) 3.249(3) 155(3)

loop_
_geom_torsion_atom_site_label_1
_geom_torsion_atom_site_label_2
_geom_torsion_atom_site_label_3
_geom_torsion_atom_site_label_4
_geom_torsion
_geom_torsion_publ_flag
C13 N3 C12 O3 .6(5) ?
C5 N1 C6 C7 161.1(3) ?
C9 N1 C6 C7 -14.6(3) ?
C1 C5 N1 C6 177.8(2) y
C5 N1 C6 C10 -77.4(3) y
N1 C6 C10 N2 161.3(2) y
C6 C10 N2 O2 83.8(3) y
C10 N2 O2 C11 -125.4(2) y
N2 O2 C11 C12 -73.8(3) y
O2 C11 C12 N3 -12.6(4) y
C11 C12 N3 C13 -177.7(3) y
C9 N1 C6 C10 107.0(3) ?
C9 N1 C5 O1 175.4(3) ?
C6 N1 C5 O1 .6(4) ?
C9 N1 C5 C1 -7.5(5) ?
C7 C6 C10 N2 -84.7(3) ?
C12 N3 C13 C15 121.0(5) ?
C12 N3 C13 C14 -119.8(4) ?
O1 C5 C1 C2 96.9(4) ?
N1 C5 C1 C2 -80.3(4) ?
O1 C5 C1 C3 -20.0(4) ?
N1 C5 C1 C3 162.8(3) ?
O1 C5 C1 C4 -140.3(3) ?
N1 C5 C1 C4 42.6(4) ?
C5 N1 C9 C8 174.9(3) ?
C6 N1 C9 C8 -10.0(4) ?
O3 C12 C11 O2 169.0(3) ?
N1 C6 C7 C8 33.5(3) ?
C10 C6 C7 C8 -84.7(3) ?
C6 C7 C8 C9 -40.5(3) ?
N1 C9 C8 C7 30.7(3) ?

loop_
_cod_related_entry_id
_cod_related_entry_database
_cod_related_entry_code
1 ChemSpider 21182430
